data_2022322
loop_
_publ_author_name
'Santana, Carlos L.'
'Battle, Jessica D.'
'Unruh, Daniel K.'
'Groeneman, Ryan H.'

_publ_section_title
;
 Honeycomb molecular network based upon a hydrate of
 4,6-dichlororesorcinol and the photoproduct
 <i>rtct</i>-tetrakis(pyridin-4-yl)cyclobutane
;
_journal_coeditor_code OV3144
_journal_issue 2
_journal_name_full 'Acta Crystallographica Section C'
_journal_page_first 111
_journal_page_last 115
_journal_paper_doi 10.1107/S2053229621000590
_journal_volume 77
_journal_year 2021
_chemical_formula_iupac 'C24 H20 N4'
_chemical_formula_moiety 'C24 H20 N4'
_chemical_formula_sum 'C24 H20 N4'
_chemical_formula_weight 364.44
_chemical_name_systematic
;
<i>rtct</i>-1,2,3,4-Tetrakis(pyridin-4-yl)cyclobutane
;
_space_group_crystal_system monoclinic
_space_group_IT_number 15
_space_group_name_Hall '-C 2yc'
_space_group_name_H-M_alt 'C 1 2/c 1'
_atom_sites_solution_hydrogens geom
_atom_sites_solution_primary dual
_audit_creation_method
;
Olex2 1.3-ac4
(compiled 2020.03.28 svn.rd84adfe8 for Rigaku Oxford Diffraction, GUI svn.r6032)
;
_cell_angle_alpha 90
_cell_angle_beta 99.2973(6)
_cell_angle_gamma 90
_cell_formula_units_Z 8
_cell_length_a 29.76986(18)
_cell_length_b 8.91767(4)
_cell_length_c 14.70912(8)
_cell_measurement_reflns_used 28495
_cell_measurement_temperature 100.0(2)
_cell_measurement_theta_max 77.4910
_cell_measurement_theta_min 2.9790
_cell_volume 3853.65(4)
_computing_cell_refinement
;
CrysAlis PRO (Rigaku OD, 2020)
;
_computing_data_collection
;
CrysAlis PRO (Rigaku OD, 2020)
;
_computing_data_reduction
;
CrysAlis PRO (Rigaku OD, 2020)
;
_computing_molecular_graphics
;
OLEX2 (Dolomanov <i>et al.</i>,  2009)
;
_computing_publication_material
;
OLEX2 (Dolomanov <i>et al.</i>,  2009)
;
_computing_structure_refinement
;
SHELXL2018 (Sheldrick, 2015b)
;
_computing_structure_solution
;
SHELXT2014 (Sheldrick, 2015a)
;
_diffrn_ambient_temperature 100.0(2)
_diffrn_detector 'Hybrid Pixel Array Detector'
_diffrn_detector_area_resol_mean 10.0000
_diffrn_measured_fraction_theta_full 1.000
_diffrn_measured_fraction_theta_max 0.983
_diffrn_measurement_device 'four-circle diffractometer'
_diffrn_measurement_device_type 'Rigaku XtaLAB Synergy diffractometer with a Dualflex HyPix detector'
_diffrn_measurement_method '\w scans'
_diffrn_radiation_monochromator mirror
_diffrn_radiation_probe x-ray
_diffrn_radiation_type 'Cu K\a'
_diffrn_radiation_wavelength 1.54184
_diffrn_reflns_av_R_equivalents 0.0254
_diffrn_reflns_av_unetI/netI 0.0136
_diffrn_reflns_limit_h_max 36
_diffrn_reflns_limit_h_min -37
_diffrn_reflns_limit_k_max 11
_diffrn_reflns_limit_k_min -9
_diffrn_reflns_limit_l_max 18
_diffrn_reflns_limit_l_min -18
_diffrn_reflns_number 36302
_diffrn_reflns_theta_full 67.684
_diffrn_reflns_theta_max 77.589
_diffrn_reflns_theta_min 3.008
_diffrn_source 'micro-focus sealed X-ray tube'
_exptl_absorpt_coefficient_mu 0.594
_exptl_absorpt_correction_T_max 1.000
_exptl_absorpt_correction_T_min 0.637
_exptl_absorpt_correction_type gaussian
_exptl_absorpt_process_details
;
(CrysAlis PRO; Rigaku OD, 2020)
;
_exptl_crystal_colour 'clear colourless'
_exptl_crystal_density_diffrn 1.256
_exptl_crystal_description irregular
_exptl_crystal_F_000 1536
_exptl_crystal_size_max 0.221
_exptl_crystal_size_mid 0.157
_exptl_crystal_size_min 0.099
_refine_diff_density_max 0.276
_refine_diff_density_min -0.178
_refine_ls_extinction_coef 0.00036(5)
_refine_ls_extinction_expression Fc^*^=kFc[1+0.001xFc^2^\l^3^/sin(2\q)]^-1/4^
_refine_ls_extinction_method
;
SHELXL2018 (Sheldrick, 2015b)
;
_refine_ls_goodness_of_fit_ref 1.034
_refine_ls_hydrogen_treatment constr
_refine_ls_matrix_type full
_refine_ls_number_parameters 254
_refine_ls_number_reflns 4044
_refine_ls_number_restraints 0
_refine_ls_restrained_S_all 1.034
_refine_ls_R_factor_all 0.0400
_refine_ls_R_factor_gt 0.0387
_refine_ls_shift/su_max 0.001
_refine_ls_shift/su_mean 0.000
_refine_ls_structure_factor_coef Fsqd
_refine_ls_weighting_details 'w=1/[\s^2^(Fo^2^)+(0.0483P)^2^+3.0424P] where P=(Fo^2^+2Fc^2^)/3'
_refine_ls_weighting_scheme calc
_refine_ls_wR_factor_gt 0.1007
_refine_ls_wR_factor_ref 0.1017
_reflns_number_gt 3829
_reflns_number_total 4044
_reflns_threshold_expression 'I > 2\s(I)'
_cod_data_source_file ov3144sup1.cif
_cod_data_source_block rtct-TPCB
_cod_depositor_comments 'Adding full bibliography for 2022322--2022323.cif.'
_cod_database_code 2022322
_cod_database_fobs_code 2022322
_shelx_space_group_comment
;
The symmetry employed for this shelxl refinement is uniquely defined
by the following loop, which should always be used as a source of
symmetry information in preference to the above space-group names.
They are only intended as comments.
;

loop_
_space_group_symop_operation_xyz
'x, y, z'
'-x, y, -z+1/2'
'x+1/2, y+1/2, z'
'-x+1/2, y+1/2, -z+1/2'
'-x, -y, -z'
'x, -y, z-1/2'
'-x+1/2, -y+1/2, -z'
'x+1/2, -y+1/2, z-1/2'

loop_
_atom_site_type_symbol
_atom_site_label
_atom_site_fract_x
_atom_site_fract_y
_atom_site_fract_z
_atom_site_U_iso_or_equiv
_atom_site_adp_type
_atom_site_calc_flag
_atom_site_occupancy
_atom_site_disorder_assembly
_atom_site_disorder_group
N N1 0.58182(3) 0.03330(11) 0.30232(7) 0.0279(2) Uani d 1 . .
N N2 0.66621(4) 0.75045(11) 0.61026(7) 0.0296(2) Uani d 1 . .
N N3 0.75637(3) 0.81773(12) 0.11522(7) 0.0307(2) Uani d 1 . .
N N4 0.49764(4) 0.76001(13) -0.00233(8) 0.0355(3) Uani d 1 . .
C C1 0.60187(3) 0.51203(11) 0.28799(7) 0.0186(2) Uani d 1 . .
H H1 0.577099 0.564157 0.311374 0.022 Uiso calc 1 . .
C C2 0.64846(3) 0.58069(11) 0.33121(7) 0.0183(2) Uani d 1 . .
H H2 0.672862 0.509307 0.325412 0.022 Uiso calc 1 . .
C C3 0.64302(3) 0.69217(11) 0.24902(7) 0.0188(2) Uani d 1 . .
H H3 0.626866 0.782159 0.264249 0.023 Uiso calc 1 . .
C C4 0.60863(3) 0.57984(11) 0.19354(7) 0.0185(2) Uani d 1 . .
H H4 0.625468 0.508129 0.161410 0.022 Uiso calc 1 . .
C C5 0.59549(3) 0.34542(12) 0.29341(7) 0.0195(2) Uani d 1 . .
C C6 0.62072(4) 0.25836(13) 0.36157(8) 0.0265(2) Uani d 1 . .
H H6 0.642752 0.302138 0.405613 0.032 Uiso calc 1 . .
C C7 0.61267(4) 0.10568(13) 0.36310(8) 0.0308(3) Uani d 1 . .
H H7 0.629830 0.049484 0.409475 0.037 Uiso calc 1 . .
C C8 0.55861(4) 0.11809(13) 0.23584(8) 0.0291(3) Uani d 1 . .
H H8 0.537425 0.071061 0.191571 0.035 Uiso calc 1 . .
C C9 0.56413(4) 0.27120(13) 0.22881(8) 0.0267(2) Uani d 1 . .
H H9 0.546911 0.324311 0.181021 0.032 Uiso calc 1 . .
C C10 0.65462(3) 0.64028(11) 0.42789(7) 0.0194(2) Uani d 1 . .
C C11 0.69055(4) 0.59309(13) 0.49430(7) 0.0246(2) Uani d 1 . .
H H11 0.711396 0.523154 0.479525 0.030 Uiso calc 1 . .
C C12 0.69496(4) 0.65139(14) 0.58273(8) 0.0292(3) Uani d 1 . .
H H12 0.719514 0.619520 0.625677 0.035 Uiso calc 1 . .
C C13 0.63130(4) 0.79322(13) 0.54628(8) 0.0274(2) Uani d 1 . .
H H13 0.610408 0.860631 0.563643 0.033 Uiso calc 1 . .
C C14 0.62437(4) 0.74333(12) 0.45582(7) 0.0233(2) Uani d 1 . .
H H14 0.599756 0.778291 0.414143 0.028 Uiso calc 1 . .
C C15 0.68331(3) 0.73617(12) 0.20530(7) 0.0205(2) Uani d 1 . .
C C16 0.72717(4) 0.68585(13) 0.23572(7) 0.0249(2) Uani d 1 . .
H H16 0.733173 0.623288 0.286824 0.030 Uiso calc 1 . .
C C17 0.76219(4) 0.72955(14) 0.18928(8) 0.0277(2) Uani d 1 . .
H H17 0.791421 0.695126 0.211271 0.033 Uiso calc 1 . .
C C18 0.71389(4) 0.86443(17) 0.08580(9) 0.0406(3) Uani d 1 . .
H H18 0.708766 0.924966 0.033665 0.049 Uiso calc 1 . .
C C19 0.67703(4) 0.82840(15) 0.12803(9) 0.0353(3) Uani d 1 . .
H H19 0.648260 0.865570 0.104919 0.042 Uiso calc 1 . .
C C20 0.56938(3) 0.64073(11) 0.12696(7) 0.0198(2) Uani d 1 . .
C C21 0.56306(4) 0.59993(17) 0.03512(8) 0.0348(3) Uani d 1 . .
H H21 0.582631 0.531440 0.014215 0.042 Uiso calc 1 . .
C C22 0.52741(5) 0.6616(2) -0.02566(9) 0.0469(4) Uani d 1 . .
H H22 0.524055 0.632129 -0.087040 0.056 Uiso calc 1 . .
C C23 0.50378(4) 0.79856(14) 0.08665(9) 0.0330(3) Uani d 1 . .
H H23 0.483585 0.866970 0.105560 0.040 Uiso calc 1 . .
C C24 0.53838(4) 0.74291(13) 0.15253(8) 0.0299(3) Uani d 1 . .
H H24 0.540851 0.773770 0.213529 0.036 Uiso calc 1 . .

loop_
_atom_site_aniso_label
_atom_site_aniso_U_11
_atom_site_aniso_U_22
_atom_site_aniso_U_33
_atom_site_aniso_U_12
_atom_site_aniso_U_13
_atom_site_aniso_U_23
N1 0.0305(5) 0.0207(5) 0.0312(5) -0.0036(4) 0.0008(4) 0.0010(4)
N2 0.0392(6) 0.0268(5) 0.0226(5) -0.0013(4) 0.0042(4) -0.0007(4)
N3 0.0240(5) 0.0420(6) 0.0257(5) -0.0096(4) 0.0027(4) 0.0033(4)
N4 0.0234(5) 0.0478(6) 0.0332(5) 0.0024(4) -0.0020(4) 0.0102(5)
C1 0.0169(4) 0.0187(5) 0.0203(5) 0.0001(4) 0.0028(4) 0.0001(4)
C2 0.0172(4) 0.0166(5) 0.0209(5) 0.0002(4) 0.0026(4) 0.0004(4)
C3 0.0178(5) 0.0174(5) 0.0208(5) -0.0001(4) 0.0014(4) 0.0008(4)
C4 0.0174(5) 0.0171(5) 0.0211(5) 0.0002(4) 0.0031(4) 0.0000(4)
C5 0.0182(5) 0.0197(5) 0.0212(5) -0.0010(4) 0.0050(4) 0.0004(4)
C6 0.0285(6) 0.0229(6) 0.0254(5) -0.0032(4) -0.0038(4) 0.0010(4)
C7 0.0347(6) 0.0229(6) 0.0310(6) -0.0014(5) -0.0058(5) 0.0046(4)
C8 0.0291(6) 0.0255(6) 0.0299(6) -0.0065(4) -0.0038(4) -0.0002(4)
C9 0.0250(5) 0.0246(6) 0.0277(5) -0.0026(4) -0.0037(4) 0.0035(4)
C10 0.0204(5) 0.0168(5) 0.0210(5) -0.0030(4) 0.0035(4) 0.0013(4)
C11 0.0237(5) 0.0251(5) 0.0241(5) 0.0025(4) 0.0017(4) 0.0007(4)
C12 0.0315(6) 0.0304(6) 0.0235(5) 0.0008(5) -0.0020(4) 0.0018(4)
C13 0.0342(6) 0.0224(5) 0.0266(5) 0.0021(4) 0.0080(5) -0.0012(4)
C14 0.0243(5) 0.0204(5) 0.0248(5) 0.0015(4) 0.0029(4) 0.0008(4)
C15 0.0207(5) 0.0193(5) 0.0211(5) -0.0033(4) 0.0023(4) -0.0011(4)
C16 0.0215(5) 0.0296(6) 0.0226(5) -0.0017(4) 0.0012(4) 0.0041(4)
C17 0.0203(5) 0.0360(6) 0.0265(5) -0.0029(4) 0.0024(4) 0.0016(5)
C18 0.0271(6) 0.0568(9) 0.0369(7) -0.0071(6) 0.0017(5) 0.0229(6)
C19 0.0219(5) 0.0430(7) 0.0399(7) -0.0014(5) 0.0014(5) 0.0193(6)
C20 0.0182(5) 0.0181(5) 0.0226(5) -0.0026(4) 0.0018(4) 0.0021(4)
C21 0.0241(6) 0.0571(8) 0.0232(5) 0.0106(5) 0.0036(4) -0.0024(5)
C22 0.0293(6) 0.0891(12) 0.0214(6) 0.0150(7) 0.0020(5) 0.0020(6)
C23 0.0244(6) 0.0262(6) 0.0442(7) 0.0045(4) -0.0068(5) -0.0050(5)
C24 0.0269(6) 0.0285(6) 0.0311(6) 0.0053(5) -0.0049(5) -0.0097(5)

loop_
_atom_type_symbol
_atom_type_description
_atom_type_scat_dispersion_real
_atom_type_scat_dispersion_imag
_atom_type_scat_source
C C 0.0181 0.0091 'International Tables Vol C Tables 4.2.6.8 and 6.1.1.4'
H H 0.0000 0.0000 'International Tables Vol C Tables 4.2.6.8 and 6.1.1.4'
N N 0.0311 0.0180 'International Tables Vol C Tables 4.2.6.8 and 6.1.1.4'

loop_
_exptl_crystal_face_index_h
_exptl_crystal_face_index_k
_exptl_crystal_face_index_l
_exptl_crystal_face_perp_dist
-2 1 0 0.0654
-18 -2 0 0.0652
1 -6 -1 0.0735
18 1 0 0.0473
18 -2 0 0.0468
18 1 -4 0.0463
3 -6 -2 0.0730
-18 -1 4 0.0509
16 -3 -5 0.0644
17 1 2 0.0455
15 -3 1 0.0477
-18 -1 -2 0.0917
6 -1 8 0.0905
4 -4 6 0.0847
-7 0 -8 0.1174
8 4 -6 0.0727
9 1 -9 0.0781
8 -1 -9 0.0894
-5 4 7 0.0833
-14 4 4 0.0483

loop_
_geom_angle_atom_site_label_1
_geom_angle_atom_site_label_2
_geom_angle_atom_site_label_3
_geom_angle_site_symmetry_1
_geom_angle_site_symmetry_3
_geom_angle
_geom_angle_publ_flag
C8 N1 C7 . . 115.68(10) ?
C12 N2 C13 . . 115.91(10) ?
C17 N3 C18 . . 116.13(10) ?
C22 N4 C23 . . 115.50(10) ?
C2 C1 H1 . . 110.0 ?
C2 C1 C4 . . 88.67(7) ?
C4 C1 H1 . . 110.0 ?
C5 C1 H1 . . 110.0 ?
C5 C1 C2 . . 118.69(8) ?
C5 C1 C4 . . 117.85(8) ?
C1 C2 H2 . . 109.5 ?
C3 C2 C1 . . 87.70(7) ?
C3 C2 H2 . . 109.5 ?
C10 C2 C1 . . 119.42(8) ?
C10 C2 H2 . . 109.5 ?
C10 C2 C3 . . 119.48(8) ?
C2 C3 H3 . . 109.8 ?
C2 C3 C4 . . 88.47(7) ?
C4 C3 H3 . . 109.8 ?
C15 C3 C2 . . 120.70(8) ?
C15 C3 H3 . . 109.8 ?
C15 C3 C4 . . 116.40(8) ?
C1 C4 C3 . . 87.21(7) ?
C1 C4 H4 . . 109.1 ?
C3 C4 H4 . . 109.1 ?
C20 C4 C1 . . 121.59(8) ?
C20 C4 C3 . . 118.95(8) ?
C20 C4 H4 . . 109.1 ?
C6 C5 C1 . . 122.22(9) ?
C9 C5 C1 . . 120.83(9) ?
C9 C5 C6 . . 116.95(10) ?
C5 C6 H6 . . 120.4 ?
C7 C6 C5 . . 119.14(10) ?
C7 C6 H6 . . 120.4 ?
N1 C7 C6 . . 124.43(11) ?
N1 C7 H7 . . 117.8 ?
C6 C7 H7 . . 117.8 ?
N1 C8 H8 . . 118.0 ?
N1 C8 C9 . . 124.07(10) ?
C9 C8 H8 . . 118.0 ?
C5 C9 H9 . . 120.2 ?
C8 C9 C5 . . 119.69(10) ?
C8 C9 H9 . . 120.2 ?
C11 C10 C2 . . 121.35(9) ?
C11 C10 C14 . . 116.88(9) ?
C14 C10 C2 . . 121.77(9) ?
C10 C11 H11 . . 120.3 ?
C12 C11 C10 . . 119.36(10) ?
C12 C11 H11 . . 120.3 ?
N2 C12 C11 . . 124.28(11) ?
N2 C12 H12 . . 117.9 ?
C11 C12 H12 . . 117.9 ?
N2 C13 H13 . . 117.9 ?
N2 C13 C14 . . 124.13(11) ?
C14 C13 H13 . . 117.9 ?
C10 C14 H14 . . 120.3 ?
C13 C14 C10 . . 119.42(10) ?
C13 C14 H14 . . 120.3 ?
C16 C15 C3 . . 123.61(9) ?
C16 C15 C19 . . 116.80(10) ?
C19 C15 C3 . . 119.55(9) ?
C15 C16 H16 . . 120.2 ?
C15 C16 C17 . . 119.53(10) ?
C17 C16 H16 . . 120.2 ?
N3 C17 C16 . . 123.93(10) ?
N3 C17 H17 . . 118.0 ?
C16 C17 H17 . . 118.0 ?
N3 C18 H18 . . 118.0 ?
N3 C18 C19 . . 124.09(11) ?
C19 C18 H18 . . 118.0 ?
C15 C19 H19 . . 120.2 ?
C18 C19 C15 . . 119.51(11) ?
C18 C19 H19 . . 120.2 ?
C21 C20 C4 . . 120.77(10) ?
C21 C20 C24 . . 116.43(10) ?
C24 C20 C4 . . 122.77(9) ?
C20 C21 H21 . . 120.2 ?
C20 C21 C22 . . 119.67(12) ?
C22 C21 H21 . . 120.2 ?
N4 C22 C21 . . 124.58(12) ?
N4 C22 H22 . . 117.7 ?
C21 C22 H22 . . 117.7 ?
N4 C23 H23 . . 118.0 ?
N4 C23 C24 . . 124.09(11) ?
C24 C23 H23 . . 118.0 ?
C20 C24 H24 . . 120.1 ?
C23 C24 C20 . . 119.71(11) ?
C23 C24 H24 . . 120.1 ?

loop_
_geom_bond_atom_site_label_1
_geom_bond_atom_site_label_2
_geom_bond_site_symmetry_2
_geom_bond_distance
_geom_bond_publ_flag
N1 C7 . 1.3394(15) ?
N1 C8 . 1.3369(15) ?
N2 C12 . 1.3376(16) ?
N2 C13 . 1.3398(15) ?
N3 C17 . 1.3320(15) ?
N3 C18 . 1.3355(16) ?
N4 C22 . 1.3311(19) ?
N4 C23 . 1.3369(17) ?
C1 H1 . 0.9800 ?
C1 C2 . 1.5548(13) ?
C1 C4 . 1.5576(13) ?
C1 C5 . 1.5017(14) ?
C2 H2 . 0.9800 ?
C2 C3 . 1.5533(13) ?
C2 C10 . 1.5013(13) ?
C3 H3 . 0.9800 ?
C3 C4 . 1.5646(13) ?
C3 C15 . 1.5017(14) ?
C4 H4 . 0.9800 ?
C4 C20 . 1.4998(13) ?
C5 C6 . 1.3888(15) ?
C5 C9 . 1.3878(15) ?
C6 H6 . 0.9300 ?
C6 C7 . 1.3833(16) ?
C7 H7 . 0.9300 ?
C8 H8 . 0.9300 ?
C8 C9 . 1.3810(16) ?
C9 H9 . 0.9300 ?
C10 C11 . 1.3920(14) ?
C10 C14 . 1.3943(15) ?
C11 H11 . 0.9300 ?
C11 C12 . 1.3872(15) ?
C12 H12 . 0.9300 ?
C13 H13 . 0.9300 ?
C13 C14 . 1.3864(15) ?
C14 H14 . 0.9300 ?
C15 C16 . 1.3847(15) ?
C15 C19 . 1.3910(15) ?
C16 H16 . 0.9300 ?
C16 C17 . 1.3912(15) ?
C17 H17 . 0.9300 ?
C18 H18 . 0.9300 ?
C18 C19 . 1.3832(17) ?
C19 H19 . 0.9300 ?
C20 C21 . 1.3821(15) ?
C20 C24 . 1.3912(15) ?
C21 H21 . 0.9300 ?
C21 C22 . 1.3862(17) ?
C22 H22 . 0.9300 ?
C23 H23 . 0.9300 ?
C23 C24 . 1.3871(16) ?
C24 H24 . 0.9300 ?

loop_
_geom_torsion_atom_site_label_1
_geom_torsion_atom_site_label_2
_geom_torsion_atom_site_label_3
_geom_torsion_atom_site_label_4
_geom_torsion_site_symmetry_1
_geom_torsion_site_symmetry_2
_geom_torsion_site_symmetry_3
_geom_torsion_site_symmetry_4
_geom_torsion
_geom_torsion_publ_flag
N1 C8 C9 C5 . . . . 0.16(19) ?
N2 C13 C14 C10 . . . . 1.08(18) ?
N3 C18 C19 C15 . . . . -1.0(2) ?
N4 C23 C24 C20 . . . . 0.2(2) ?
C1 C2 C3 C4 . . . . -21.10(7) ?
C1 C2 C3 C15 . . . . -141.20(9) ?
C1 C2 C10 C11 . . . . 126.82(10) ?
C1 C2 C10 C14 . . . . -52.14(13) ?
C1 C4 C20 C21 . . . . -131.47(11) ?
C1 C4 C20 C24 . . . . 50.33(14) ?
C1 C5 C6 C7 . . . . 179.20(11) ?
C1 C5 C9 C8 . . . . -179.39(11) ?
C2 C1 C4 C3 . . . . -21.05(7) ?
C2 C1 C4 C20 . . . . -143.66(9) ?
C2 C1 C5 C6 . . . . 24.81(15) ?
C2 C1 C5 C9 . . . . -154.30(10) ?
C2 C3 C4 C1 . . . . 21.07(7) ?
C2 C3 C4 C20 . . . . 145.98(9) ?
C2 C3 C15 C16 . . . . -1.95(15) ?
C2 C3 C15 C19 . . . . 175.80(10) ?
C2 C10 C11 C12 . . . . 179.88(10) ?
C2 C10 C14 C13 . . . . 179.13(10) ?
C3 C2 C10 C11 . . . . -127.76(10) ?
C3 C2 C10 C14 . . . . 53.28(13) ?
C3 C4 C20 C21 . . . . 122.58(11) ?
C3 C4 C20 C24 . . . . -55.62(14) ?
C3 C15 C16 C17 . . . . 178.29(10) ?
C3 C15 C19 C18 . . . . -177.66(12) ?
C4 C1 C2 C3 . . . . 21.20(7) ?
C4 C1 C2 C10 . . . . 144.07(9) ?
C4 C1 C5 C6 . . . . 129.83(11) ?
C4 C1 C5 C9 . . . . -49.28(13) ?
C4 C3 C15 C16 . . . . -107.03(11) ?
C4 C3 C15 C19 . . . . 70.73(13) ?
C4 C20 C21 C22 . . . . -177.86(12) ?
C4 C20 C24 C23 . . . . 177.78(11) ?
C5 C1 C2 C3 . . . . 142.53(9) ?
C5 C1 C2 C10 . . . . -94.60(11) ?
C5 C1 C4 C3 . . . . -143.11(9) ?
C5 C1 C4 C20 . . . . 94.28(11) ?
C5 C6 C7 N1 . . . . 0.3(2) ?
C6 C5 C9 C8 . . . . 1.45(16) ?
C7 N1 C8 C9 . . . . -1.52(18) ?
C8 N1 C7 C6 . . . . 1.29(19) ?
C9 C5 C6 C7 . . . . -1.65(17) ?
C10 C2 C3 C4 . . . . -143.92(9) ?
C10 C2 C3 C15 . . . . 95.98(11) ?
C10 C11 C12 N2 . . . . 1.07(18) ?
C11 C10 C14 C13 . . . . 0.12(15) ?
C12 N2 C13 C14 . . . . -1.16(17) ?
C13 N2 C12 C11 . . . . 0.07(18) ?
C14 C10 C11 C12 . . . . -1.11(16) ?
C15 C3 C4 C1 . . . . 144.91(9) ?
C15 C3 C4 C20 . . . . -90.17(11) ?
C15 C16 C17 N3 . . . . -0.57(19) ?
C16 C15 C19 C18 . . . . 0.25(19) ?
C17 N3 C18 C19 . . . . 0.9(2) ?
C18 N3 C17 C16 . . . . -0.12(19) ?
C19 C15 C16 C17 . . . . 0.48(17) ?
C20 C21 C22 N4 . . . . -0.1(2) ?
C21 C20 C24 C23 . . . . -0.50(17) ?
C22 N4 C23 C24 . . . . 0.1(2) ?
C23 N4 C22 C21 . . . . -0.2(2) ?
C24 C20 C21 C22 . . . . 0.45(19) ?
